data_4337767
loop_
_publ_author_name
'Gomila, Antoine'
'Duval, Sylvain'
'Besnard, C\'eline'
'Kr\"amer, Karl W'
'Liu, Shi-Xia'
'Decurtins, Silvio'
'Williams, Alan F.'

_publ_section_title
;
 Tetracarboxylate Ligands as New Chelates Supporting Copper(II)
 Paddlewheel-Like Structures.
;
_journal_issue 5
_journal_name_full 'Inorganic chemistry'
_journal_page_first 2683
_journal_page_last 2691
_journal_paper_doi 10.1021/ic403077q
_journal_volume 53
_journal_year 2014
_chemical_formula_moiety 'C80 H68 Cl Cu4 N4 O16, 3(Cl O4), 5(C3 H7 N O)'
_chemical_formula_sum 'C95 H103 Cl4 Cu4 N9 O33'
_chemical_formula_weight 2294.82
_chemical_name_systematic
;
 ?
;
_space_group_crystal_system triclinic
_space_group_IT_number 2
_space_group_name_Hall '-P 1'
_space_group_name_H-M_alt 'P -1'
_symmetry_space_group_name_Hall '-P 1'
_symmetry_space_group_name_H-M 'P -1'
_atom_sites_solution_hydrogens geom
_atom_sites_solution_primary iterative
_audit_creation_date 2013-10-14
_audit_creation_method
;
Olex2 1.2-beta
(compiled 2013.09.17 svn.r2790 for OlexSys, GUI svn.r4601)
;
_cell_angle_alpha 95.097(4)
_cell_angle_beta 102.273(4)
_cell_angle_gamma 106.039(4)
_cell_formula_units_Z 2
_cell_length_a 14.2102(6)
_cell_length_b 17.3347(9)
_cell_length_c 21.6372(9)
_cell_measurement_reflns_used 7424
_cell_measurement_temperature 180(2)
_cell_measurement_theta_max 72.1490
_cell_measurement_theta_min 2.7260
_cell_volume 4943.2(4)
_computing_cell_refinement
;
CrysAlisPro, Agilent Technologies,
Version 1.171.36.28 (release 01-02-2013 CrysAlis171 .NET)
(compiled Feb  1 2013,16:14:44)
;
_computing_data_collection
;
CrysAlisPro, Agilent Technologies,
Version 1.171.36.28 (release 01-02-2013 CrysAlis171 .NET)
(compiled Feb  1 2013,16:14:44)
;
_computing_data_reduction
;
CrysAlisPro, Agilent Technologies,
Version 1.171.36.28 (release 01-02-2013 CrysAlis171 .NET)
(compiled Feb  1 2013,16:14:44)
;
_computing_molecular_graphics
;
O. V. Dolomanov, L. J. Bourhis, R. J. Gildea, J. A. K. Howard and H. Puschmann,
OLEX2: a complete structure solution, refinement and analysis program.
J. Appl. Cryst. (2009). 42, 339-341.
;
_computing_publication_material
;
O. V. Dolomanov, L. J. Bourhis, R. J. Gildea, J. A. K. Howard and H. Puschmann,
OLEX2: a complete structure solution, refinement and analysis program.
J. Appl. Cryst. (2009). 42, 339-341.
;
_computing_structure_refinement
;
SHELX, G.M. Sheldrick, Acta Cryst.
(2008). A64, 112-122
;
_computing_structure_solution 'SUPERFLIP, J. Appl. Cryst. (2007) 40, 786-790'
_diffrn_ambient_temperature 180.15
_diffrn_detector_area_resol_mean 10.4679
_diffrn_measured_fraction_theta_full 0.981
_diffrn_measured_fraction_theta_max 1.000
_diffrn_measurement_device_type 'SuperNova, Dual, Cu at zero, Atlas'
_diffrn_measurement_method '\w scans'
_diffrn_orient_matrix_UB_11 0.0639811000
_diffrn_orient_matrix_UB_12 0.0175996000
_diffrn_orient_matrix_UB_13 -0.0492276000
_diffrn_orient_matrix_UB_21 -0.0812607000
_diffrn_orient_matrix_UB_22 0.0303383000
_diffrn_orient_matrix_UB_23 -0.0407544000
_diffrn_orient_matrix_UB_31 0.0534257000
_diffrn_orient_matrix_UB_32 0.0867315000
_diffrn_orient_matrix_UB_33 0.0367436000
_diffrn_radiation_monochromator mirror
_diffrn_radiation_type 'Cu K\a'
_diffrn_radiation_wavelength 1.5418
_diffrn_reflns_av_unetI/netI 0.0694
_diffrn_reflns_Laue_measured_fraction_full 0.981
_diffrn_reflns_Laue_measured_fraction_max 1.000
_diffrn_reflns_limit_h_max 16
_diffrn_reflns_limit_h_min -16
_diffrn_reflns_limit_k_max 20
_diffrn_reflns_limit_k_min -20
_diffrn_reflns_limit_l_max 25
_diffrn_reflns_limit_l_min -25
_diffrn_reflns_number 30386
_diffrn_reflns_point_group_measured_fraction_full 0.981
_diffrn_reflns_point_group_measured_fraction_max 1.000
_diffrn_reflns_theta_full 67.500
_diffrn_reflns_theta_max 66.597
_diffrn_reflns_theta_min 2.686
_diffrn_source 'SuperNova (Cu) X-ray Source'
_exptl_absorpt_coefficient_mu 2.712
_exptl_absorpt_correction_T_max 1.00000
_exptl_absorpt_correction_T_min 0.45841
_exptl_absorpt_correction_type multi-scan
_exptl_absorpt_process_details
;
'CrysAlisPro, Agilent Technologies, 
Version 1.171.36.28 (release 01-02-2013 CrysAlis171 .NET)
 (compiled Feb 1 2013,16:14:44) Empirical absorption correction
 using spherical harmonics, implemented in SCALE3 ABSPACK scaling algorithm.'
;
_exptl_crystal_colour blue
_exptl_crystal_density_diffrn 1.542
_exptl_crystal_description
;
;
_exptl_crystal_F_000 2368
_exptl_crystal_size_max 0.4957
_exptl_crystal_size_mid 0.2377
_exptl_crystal_size_min 0.0887
_refine_diff_density_max 1.289
_refine_diff_density_min -0.964
_refine_diff_density_rms 0.129
_refine_ls_extinction_method none
_refine_ls_goodness_of_fit_ref 1.037
_refine_ls_hydrogen_treatment constr
_refine_ls_matrix_type full
_refine_ls_number_parameters 1486
_refine_ls_number_reflns 30386
_refine_ls_number_restraints 400
_refine_ls_restrained_S_all 1.038
_refine_ls_R_factor_all 0.1505
_refine_ls_R_factor_gt 0.0981
_refine_ls_shift/su_max 0.001
_refine_ls_shift/su_mean 0.000
_refine_ls_structure_factor_coef Fsqd
_refine_ls_weighting_details 'w=1/[\s^2^(Fo^2^)+(0.1985P)^2^+1.2678P] where P=(Fo^2^+2Fc^2^)/3'
_refine_ls_weighting_scheme calc
_refine_ls_wR_factor_gt 0.2609
_refine_ls_wR_factor_ref 0.3101
_reflns_Friedel_coverage 0.000
_reflns_number_gt 18095
_reflns_number_total 30386
_reflns_threshold_expression 'I > 2\s(I)'
_cod_data_source_file ic403077q_si_002.cif
_cod_data_source_block Cu4sand
_cod_original_cell_volume 4943.1(4)
_cod_database_code 4337767
_shelxl_version_number 2013-4
_chemical_oxdiff_formula 'Cu2 O4 C40 N2 H32'
_shelx_space_group_comment
;
The symmetry employed for this shelxl refinement is uniquely defined
by the following loop, which should always be used as a source of
symmetry information in preference to the above space-group names.
They are only intended as comments.
;
_olex2_refinement_description
;
1. Fixed Uiso
 At 1.2 times of:
  All C(H) groups, All C(H,H) groups, All N(H) groups
 At 1.5 times of:
  All C(H,H,H) groups
2. Restrained distances
 O1B-C3B = O1A-C3A
 1.22 with sigma of 0.02
 C3B-N1B = C3A-N1A
 1.36 with sigma of 0.02
 O1X-C3X = O1Z-C3Z
 1.22 with sigma of 0.02
 C3X-N1X = C3Z-N1Z
 1.36 with sigma of 0.02
 N1X-C2X = N1X-C1X = N1Z-C2Z = N1Z-C1Z
 1.45 with sigma of 0.02
 O1E-C3E = O1F-C3F
 1.22 with sigma of 0.02
 C3E-N1E = C3F-N1F
 1.36 with sigma of 0.02
 N1E-C2E = N1E-C1E = N1F-C2F = N1F-C1F
 1.45 with sigma of 0.02
 N1B-C2B = N1B-C1B = N1A-C2A = N1A-C1A
 1.45 with sigma of 0.02
 O1B-N1B = O1A-N1A
 2.3 with sigma of 0.04
 O1X-N1X = O1Z-N1Z
 2.3 with sigma of 0.04
 C3X-C1X = C3X-C2X = C3Z-C1Z = C3Z-C2Z
 2.45 with sigma of 0.04
 C1X-C2X = C1Z-C2Z
 2.485 with sigma of 0.04
 O1E-N1E = O1F-N1F
 2.3 with sigma of 0.04
 C3E-C1E = C3E-C2E = C3F-C1F = C3F-C2F
 2.45 with sigma of 0.04
 C1E-C2E = C1F-C2F
 2.485 with sigma of 0.04
 C3B-C1B = C3B-C2B = C3A-C1A = C3A-C2A
 2.45 with sigma of 0.04
 C1B-C2B = C1A-C2A
 2.485 with sigma of 0.04
 O29B-O30B \\sim O29B-O32B \\sim O29B-O31B \\sim O30B-O32B \\sim O30B-O31B
\\sim O32B-O31B \\sim O32A-
 O31A \\sim O32A-O30A \\sim O32A-O29A \\sim O31A-O30A \\sim O31A-O29A \\sim
O30A-O29A
 with sigma of 0.04
 Cl4-O29B \\sim Cl4-O30B \\sim Cl4-O32B \\sim Cl4-O31B \\sim Cl4-O32A \\sim
Cl4-O31A \\sim Cl4-O30A ~
 Cl4-O29A
 with sigma of 0.02
3. Uiso/Uaniso restraints and constraints
O29B \\sim O30B \\sim Cl4 \\sim O32B \\sim O31B \\sim O32A \\sim O31A \\sim
O30A \\sim O29A: within 1A with sigma of 0.04 and sigma for terminal atoms of
0.08
C2X \\sim O1X \\sim C3X \\sim N1X \\sim C1X \\sim C2Z \\sim C1Z \\sim N1Z \\sim
C3Z \\sim O1Z: within 1A with sigma of 0.04 and sigma for terminal atoms of 0.08
C1F \\sim C3F \\sim O1F \\sim N1F \\sim C2F \\sim C2E \\sim N1E \\sim C3E \\sim
C1E \\sim O1E: within 1A with sigma of 0.04 and sigma for terminal atoms of 0.08
C2A \\sim C3A \\sim O1A \\sim N1A \\sim C1A \\sim N1B \\sim C3B \\sim C1B \\sim
C2B \\sim O1B: within 1A with sigma of 0.04 and sigma for terminal atoms of 0.08
4. Rigid body (RIGU) restrains
 O29B, O30B, Cl4, O32B, O31B, O32A, O31A, O30A, O29A
 with sigma for 1-2 distances of 0.004 and sigma for 1-3 distances of 0.004
 N1X, O1X, C3X, C1X, C2X, N1Z, C1Z, C3Z, C2Z, O1Z
 with sigma for 1-2 distances of 0.004 and sigma for 1-3 distances of 0.004
 N1E, C3E, C2E, C1E, O1E, N1F, C3F, O1F, C1F, C2F
 with sigma for 1-2 distances of 0.004 and sigma for 1-3 distances of 0.004
 C1A, C3A, O1A, N1A, C2A, C2B, N1B, C3B, C1B, O1B
 with sigma for 1-2 distances of 0.004 and sigma for 1-3 distances of 0.004
5. Others
 Sof(O29B)=Sof(O30B)=Sof(O32B)=Sof(O31B)=1-FVAR(1)
 Sof(O32A)=Sof(O31A)=Sof(O30A)=Sof(O29A)=FVAR(1)
 Sof(C3A)=Sof(H8)=Sof(O1A)=Sof(C2A)=Sof(H9)=Sof(H10)=Sof(H11)=Sof(N1A)=
 Sof(C1A)=Sof(H12)=Sof(H13)=Sof(H14)=1-FVAR(2)
 Sof(N1B)=Sof(O1B)=Sof(C3B)=Sof(H1)=Sof(C1B)=Sof(H2)=Sof(H3)=Sof(H4)=Sof(C2B)=
 Sof(H5)=Sof(H6)=Sof(H7)=FVAR(2)
 Sof(C3F)=Sof(H19)=Sof(O1F)=Sof(N1F)=Sof(C1F)=Sof(H1A)=Sof(H1B)=Sof(H1C)=
 Sof(C2F)=Sof(H1D)=Sof(H1E)=Sof(H1F)=1-FVAR(3)
 Sof(N1E)=Sof(O1E)=Sof(C3E)=Sof(H15)=Sof(C2E)=Sof(H16)=Sof(H17)=Sof(H18)=
 Sof(C1E)=Sof(H1G)=Sof(H1H)=Sof(H1I)=FVAR(3)
 Sof(C1Z)=Sof(H1J)=Sof(H1K)=Sof(H1L)=Sof(C3Z)=Sof(H1M)=Sof(O1Z)=Sof(C2Z)=
 Sof(H1N)=Sof(H1O)=Sof(H1P)=Sof(N1Z)=1-FVAR(4)
 Sof(O1X)=Sof(C3X)=Sof(H3X)=Sof(N1X)=Sof(C1X)=Sof(H1XA)=Sof(H1XB)=Sof(H1XC)=
 Sof(C2X)=Sof(H2XA)=Sof(H2XB)=Sof(H2XC)=FVAR(4)
6.a Ternary CH refined with riding coordinates:
 N1(H), N2(HB), N4(HE), N5(HM)
6.b Secondary CH2 refined with riding coordinates:
 C17(HG,HH), C33(HN,HO), C24(HP,HQ), C65(HR,HS), C8(HT,HU), C16(HX,HY),
 C73(H1AA,H2AA), C64(H5AA,H6AA), C57(H0BA,H1BA), C25(H2CA,H3CA), C48(H7CA,H8CA),
  C56(H9CA,H0DA)
6.c Me refined with riding coordinates:
 C1B(H2,H3,H4), C2B(H5,H6,H7), C2A(H9,H10,H11), C1A(H12,H13,H14), C2E(H16,H17,
 H18), C1F(H1A,H1B,H1C), C2F(H1D,H1E,H1F), C1E(H1G,H1H,H1I), C1Z(H1J,H1K,H1L),
 C1X(H1XA,H1XB,H1XC), C2X(H2XA,H2XB,H2XC), C2Z(H1N,H1O,H1P)
6.d Aromatic/amide H refined with riding coordinates:
 C62(HA), C60(HC), C78(HD), C19(HF), C22(HI), C37(HJ), C20(HK), C38(HL),
 C63(HV), C75(HW), C11(HZ), C3(H0AA), C6(H3AA), C70(H4AA), C84(H7AA), C45(H8AA),
  C77(H9AA), C46(H2BA), C44(H3BA), C36(H4BA), C23(H5BA), C59(H6BA), C43(H7BA),
 C35(H8BA), C67(H9BA), C76(H0CA), C12(H1CA), C5(H4CA), C4(H5CA), C68(H6CA),
 C14(H1DA), C30(H2DA), C69(H3DA), C29(H4DA), C51(H5DA), C13(H6DA), C54(H7DA),
 C27(H1EA), C28(H2EA), C53(H3EA), C52(H4EA), C81(H8EA), C3B(H1), C3A(H8),
 C3E(H15), C3F(H19), C3X(H3X), C3Z(H1M)
6.e Idealised Me refined as rotating group:
 C86(H8DA,H9DA,H0EA), C85(H5EA,H6EA,H7EA), C82(H9EA,H0FA,H1FA), C83(H2FA,H3FA,
 H4FA)
;

loop_
_space_group_symop_operation_xyz
'x, y, z'
'-x, -y, -z'

loop_
_atom_site_label
_atom_site_type_symbol
_atom_site_fract_x
_atom_site_fract_y
_atom_site_fract_z
_atom_site_U_iso_or_equiv
_atom_site_adp_type
_atom_site_occupancy
_atom_site_site_symmetry_order
_atom_site_calc_flag
_atom_site_refinement_flags_posn
_atom_site_refinement_flags_adp
_atom_site_refinement_flags_occupancy
_atom_site_disorder_assembly
_atom_site_disorder_group
Cu4 Cu 0.56099(8) 0.40573(8) 0.77981(6) 0.0372(3) Uani 1 1 d . . . . .
Cu1 Cu 0.55926(9) 0.23730(8) 0.86922(6) 0.0392(3) Uani 1 1 d . . . . .
Cu3 Cu 0.46886(8) 0.26114(7) 0.63089(5) 0.0344(3) Uani 1 1 d . . . . .
Cu2 Cu 0.42401(8) 0.09603(8) 0.72122(5) 0.0365(3) Uani 1 1 d . . . . .
Cl1 Cl 0.50466(17) 0.24935(14) 0.75058(10) 0.0451(5) Uani 1 1 d . . . . .
Cl3 Cl 0.8266(2) -0.10783(19) 0.67548(13) 0.0671(8) Uani 1 1 d . . . . .
O1 O 0.6974(4) 0.3132(4) 0.8824(3) 0.0437(14) Uani 1 1 d . . . . .
O9 O 0.5336(4) 0.1806(4) 0.6093(3) 0.0399(13) Uani 1 1 d . . . . .
O10 O 0.6042(4) 0.3323(4) 0.6392(3) 0.0426(14) Uani 1 1 d . . . . .
O6 O 0.4806(5) 0.0682(4) 0.6507(3) 0.0445(14) Uani 1 1 d . . . . .
O4 O 0.4396(5) 0.1528(4) 0.8794(3) 0.0498(16) Uani 1 1 d . . . . .
O2 O 0.6308(4) 0.1601(4) 0.8505(3) 0.0438(14) Uani 1 1 d . . . . .
O11 O 0.3326(4) 0.1881(4) 0.5984(3) 0.0456(15) Uani 1 1 d . . . . .
O7 O 0.3414(4) 0.0928(4) 0.7827(3) 0.0463(15) Uani 1 1 d . . . . .
O3 O 0.5106(5) 0.3163(4) 0.9124(3) 0.0522(16) Uani 1 1 d . . . . .
O12 O 0.4086(5) 0.3497(4) 0.6285(3) 0.0490(16) Uani 1 1 d . . . . .
O14 O 0.6896(4) 0.4255(4) 0.8407(3) 0.0461(15) Uani 1 1 d . . . . .
O13 O 0.6391(5) 0.4389(4) 0.7162(3) 0.0476(15) Uani 1 1 d . . . . .
O16 O 0.4828(4) 0.4011(4) 0.8448(3) 0.0461(15) Uani 1 1 d . . . . .
O15 O 0.4345(4) 0.4113(4) 0.7275(3) 0.0489(16) Uani 1 1 d . . . . .
O5 O 0.5249(5) 0.0565(4) 0.7770(3) 0.0490(15) Uani 1 1 d . . . . .
O8 O 0.2971(4) 0.0990(4) 0.6642(3) 0.0487(16) Uani 1 1 d . . . . .
N1 N 0.8388(5) 0.2253(5) 0.8982(3) 0.0378(16) Uani 1 1 d . . . . .
H1 H 0.7787 0.2305 0.8670 0.045 Uiso 1 1 calc R U . . .
C18 C 0.8861(5) 0.2289(6) 0.7914(4) 0.0353(18) Uani 1 1 d . . . . .
C62 C 0.0997(6) 0.2263(6) 0.7091(4) 0.044(2) Uani 1 1 d . . . . .
H62 H 0.0712 0.2018 0.6655 0.053 Uiso 1 1 calc R U . . .
N2 N 0.7046(5) 0.2569(5) 0.5679(3) 0.0379(16) Uani 1 1 d . . . . .
H2 H 0.6741 0.2547 0.6055 0.046 Uiso 1 1 calc R U . . .
C80 C 0.2736(6) 0.1368(5) 0.6188(4) 0.0371(18) Uani 1 1 d . . . . .
C60 C 0.1429(6) 0.2130(6) 0.8200(4) 0.046(2) Uani 1 1 d . . . . .
H60 H 0.1440 0.1794 0.8524 0.055 Uiso 1 1 calc R U . . .
C78 C 0.1370(6) 0.1636(6) 0.5408(4) 0.047(2) Uani 1 1 d . . . . .
H78 H 0.1887 0.2033 0.5293 0.056 Uiso 1 1 calc R U . . .
C49 C 0.3890(6) 0.3933(5) 0.6696(4) 0.0401(19) Uani 1 1 d . . . . .
N4 N 0.1351(5) 0.0456(5) 0.7220(3) 0.0392(16) Uani 1 1 d . . . . .
H4 H 0.2007 0.0892 0.7280 0.047 Uiso 1 1 calc R U . . .
C19 C 0.9068(6) 0.3055(6) 0.7727(4) 0.0377(19) Uani 1 1 d . . . . .
H19 H 0.9377 0.3529 0.8040 0.045 Uiso 1 1 calc R U . . .
C34 C 0.6332(6) 0.1041(6) 0.5337(4) 0.042(2) Uani 1 1 d . . . . .
C17 C 0.9182(6) 0.2211(6) 0.8611(4) 0.0393(19) Uani 1 1 d . . . . .
H17a H 0.9816 0.2651 0.8815 0.047 Uiso 1 1 calc R U . . .
H17b H 0.9327 0.1687 0.8640 0.047 Uiso 1 1 calc R U . . .
C21 C 0.8365(6) 0.2440(6) 0.6621(4) 0.0367(19) Uani 1 1 d . . . . .
O17 O 0.5924(5) 0.5590(5) 0.8064(3) 0.0577(18) Uani 1 1 d . . . . .
C79 C 0.1633(6) 0.1166(5) 0.5878(4) 0.0379(18) Uani 1 1 d . . . . .
C74 C 0.0853(6) 0.0577(5) 0.6038(4) 0.0379(18) Uani 1 1 d . . . . .
C32 C 0.6564(6) 0.4020(5) 0.6695(4) 0.0376(18) Uani 1 1 d . . . . .
C22 C 0.8183(6) 0.1677(6) 0.6809(4) 0.0399(19) Uani 1 1 d . . . . .
H22 H 0.7895 0.1203 0.6494 0.048 Uiso 1 1 calc R U . . .
C40 C 0.5275(5) 0.1088(5) 0.6161(4) 0.0336(18) Uani 1 1 d . . . . .
C1 C 0.7369(6) 0.3826(6) 0.8702(4) 0.0390(19) Uani 1 1 d . . . . .
C72 C 0.3596(6) 0.1103(6) 0.8423(4) 0.041(2) Uani 1 1 d . . . . .
C39 C 0.5834(5) 0.0677(5) 0.5790(4) 0.0358(18) Uani 1 1 d . . . . .
C37 C 0.6359(7) -0.0516(6) 0.5592(5) 0.055(3) Uani 1 1 d . . . . .
H37 H 0.6399 -0.1029 0.5694 0.066 Uiso 1 1 calc R U . . .
C61 C 0.1032(6) 0.1787(6) 0.7555(4) 0.042(2) Uani 1 1 d . . . . .
C20 C 0.8822(6) 0.3125(5) 0.7081(4) 0.0365(18) Uani 1 1 d . . . . .
H20 H 0.8970 0.3647 0.6955 0.044 Uiso 1 1 calc R U . . .
C38 C 0.5859(6) -0.0100(6) 0.5910(5) 0.049(2) Uani 1 1 d . . . . .
H38 H 0.5529 -0.0343 0.6214 0.058 Uiso 1 1 calc R U . . .
C7 C 0.9128(6) 0.3789(6) 0.9279(4) 0.042(2) Uani 1 1 d . . . . .
N5 N 0.3307(5) 0.4727(5) 0.8056(4) 0.0464(19) Uani 1 1 d . . . . .
H5 H 0.3555 0.4256 0.7950 0.056 Uiso 1 1 calc R U . . .
C41 C 0.4755(6) 0.3713(6) 0.8932(4) 0.043(2) Uani 1 1 d . . . . .
C33 C 0.6368(6) 0.1868(6) 0.5172(4) 0.043(2) Uani 1 1 d . . . . .
H33a H 0.5674 0.1911 0.5084 0.052 Uiso 1 1 calc R U . . .
H33b H 0.6598 0.1919 0.4772 0.052 Uiso 1 1 calc R U . . .
C24 C 0.8110(6) 0.2513(6) 0.5914(4) 0.0362(18) Uani 1 1 d . . . . .
H24a H 0.8176 0.2034 0.5662 0.043 Uiso 1 1 calc R U . . .
H24b H 0.8602 0.3003 0.5840 0.043 Uiso 1 1 calc R U . . .
C65 C 0.1537(7) -0.0156(6) 0.7649(4) 0.046(2) Uani 1 1 d . . . . .
H65a H 0.2099 -0.0342 0.7557 0.055 Uiso 1 1 calc R U . . .
H65b H 0.0925 -0.0635 0.7549 0.055 Uiso 1 1 calc R U . . .
C8 C 0.8748(6) 0.2989(6) 0.9509(4) 0.044(2) Uani 1 1 d . . . . .
H8a H 0.8183 0.3007 0.9705 0.053 Uiso 1 1 calc R U . . .
H8b H 0.9298 0.2922 0.9847 0.053 Uiso 1 1 calc R U . . .
C63 C 0.1381(6) 0.3126(6) 0.7248(4) 0.045(2) Uani 1 1 d . . . . .
H63 H 0.1353 0.3457 0.6922 0.054 Uiso 1 1 calc R U . . .
C9 C 0.6040(6) 0.0901(6) 0.8189(4) 0.041(2) Uani 1 1 d . . . . .
C75 C -0.0143(6) 0.0479(6) 0.5728(4) 0.044(2) Uani 1 1 d . . . . .
H75 H -0.0669 0.0079 0.5832 0.053 Uiso 1 1 calc R U . . .
C16 C 0.8029(7) 0.1498(6) 0.9280(4) 0.047(2) Uani 1 1 d . . . . .
H16a H 0.8586 0.1483 0.9638 0.056 Uiso 1 1 calc R U . . .
H16b H 0.7461 0.1543 0.9464 0.056 Uiso 1 1 calc R U . . .
C47 C 0.3845(6) 0.4721(6) 0.9251(5) 0.049(2) Uani 1 1 d . . . . .
C2 C 0.8496(6) 0.4193(6) 0.8929(4) 0.0391(19) Uani 1 1 d . . . . .
C11 C 0.6551(7) -0.0337(6) 0.7974(5) 0.051(2) Uani 1 1 d . . . . .
H11 H 0.5946 -0.0527 0.7643 0.061 Uiso 1 1 calc R U . . .
C3 C 0.8932(7) 0.4928(6) 0.8746(4) 0.046(2) Uani 1 1 d . . . . .
H3 H 0.8514 0.5191 0.8501 0.055 Uiso 1 1 calc R U . . .
C73 C 0.1036(7) 0.0033(6) 0.6526(4) 0.045(2) Uani 1 1 d . . . . .
H73a H 0.1570 -0.0198 0.6444 0.054 Uiso 1 1 calc R U . . .
H73b H 0.0410 -0.0425 0.6466 0.054 Uiso 1 1 calc R U . . .
C15 C 0.7693(7) 0.0717(6) 0.8830(4) 0.046(2) Uani 1 1 d . . . . .
C6 C 1.0163(6) 0.4166(6) 0.9444(4) 0.045(2) Uani 1 1 d . . . . .
H6 H 1.0598 0.3909 0.9682 0.054 Uiso 1 1 calc R U . . .
C66 C 0.1794(7) 0.0181(6) 0.8358(4) 0.044(2) Uani 1 1 d . . . . .
C70 C 0.2837(7) 0.1016(6) 0.9351(5) 0.050(2) Uani 1 1 d . . . . .
H70 H 0.3447 0.1416 0.9581 0.060 Uiso 1 1 calc R U . . .
C10 C 0.6786(6) 0.0426(6) 0.8339(4) 0.0394(19) Uani 1 1 d . . . . .
C64 C 0.0581(6) 0.0861(6) 0.7377(4) 0.042(2) Uani 1 1 d . . . . .
H64a H 0.0333 0.0637 0.7738 0.050 Uiso 1 1 calc R U . . .
H64b H -0.0005 0.0731 0.7001 0.050 Uiso 1 1 calc R U . . .
C84 C 0.6768(8) 0.6025(7) 0.8073(5) 0.056(3) Uani 1 1 d . . . . .
H84 H 0.7311 0.5999 0.8404 0.067 Uiso 1 1 calc R U . . .
C45 C 0.3174(8) 0.4594(8) 1.0195(6) 0.070(4) Uani 1 1 d . . . . .
H45 H 0.2847 0.4794 1.0485 0.084 Uiso 1 1 calc R U . . .
C77 C 0.0367(7) 0.1528(7) 0.5113(5) 0.050(2) Uani 1 1 d . . . . .
H77 H 0.0198 0.1852 0.4800 0.060 Uiso 1 1 calc R U . . .
C42 C 0.4178(6) 0.4033(6) 0.9355(4) 0.046(2) Uani 1 1 d . . . . .
C57 C 0.2190(7) 0.4384(6) 0.8059(5) 0.050(2) Uani 1 1 d . . . . .
H57a H 0.2106 0.4546 0.8490 0.060 Uiso 1 1 calc R U . . .
H57b H 0.1782 0.4627 0.7750 0.060 Uiso 1 1 calc R U . . .
C58 C 0.1798(6) 0.3477(6) 0.7889(5) 0.047(2) Uani 1 1 d . . . . .
C46 C 0.3355(7) 0.4977(8) 0.9691(5) 0.065(3) Uani 1 1 d . . . . .
H46 H 0.3138 0.5443 0.9635 0.078 Uiso 1 1 calc R U . . .
C44 C 0.3473(8) 0.3906(9) 1.0279(5) 0.069(3) Uani 1 1 d . . . . .
H44 H 0.3332 0.3618 1.0619 0.083 Uiso 1 1 calc R U . . .
C36 C 0.6801(7) -0.0189(8) 0.5123(5) 0.062(3) Uani 1 1 d . . . . .
H36 H 0.7101 -0.0493 0.4880 0.075 Uiso 1 1 calc R U . . .
C23 C 0.8422(6) 0.1602(6) 0.7458(4) 0.0409(19) Uani 1 1 d . . . . .
H23 H 0.8282 0.1079 0.7584 0.049 Uiso 1 1 calc R U . . .
C59 C 0.1812(6) 0.2983(6) 0.8360(5) 0.050(2) Uani 1 1 d . . . . .
H59 H 0.2084 0.3223 0.8797 0.060 Uiso 1 1 calc R U . . .
C50 C 0.3034(6) 0.4272(6) 0.6499(5) 0.046(2) Uani 1 1 d . . . . .
C43 C 0.3977(7) 0.3641(7) 0.9865(5) 0.056(3) Uani 1 1 d . . . . .
H43 H 0.4191 0.3176 0.9931 0.067 Uiso 1 1 calc R U . . .
C35 C 0.6801(7) 0.0591(7) 0.5013(5) 0.056(3) Uani 1 1 d . . . . .
H35 H 0.7133 0.0823 0.4706 0.067 Uiso 1 1 calc R U . . .
C55 C 0.2838(7) 0.4876(7) 0.6878(6) 0.056(3) Uani 1 1 d . . . . .
C67 C 0.1052(8) -0.0116(7) 0.8690(5) 0.055(2) Uani 1 1 d . . . . .
H67 H 0.0434 -0.0511 0.8466 0.065 Uiso 1 1 calc R U . . .
C76 C -0.0390(6) 0.0947(7) 0.5274(4) 0.051(2) Uani 1 1 d . . . . .
H76 H -0.1078 0.0871 0.5072 0.061 Uiso 1 1 calc R U . . .
C31 C 0.7471(6) 0.4442(6) 0.6467(5) 0.043(2) Uani 1 1 d . . . . .
C12 C 0.7173(8) -0.0825(7) 0.8082(6) 0.061(3) Uani 1 1 d . . . . .
H12 H 0.6996 -0.1346 0.7831 0.074 Uiso 1 1 calc R U . . .
C26 C 0.7670(7) 0.4137(6) 0.5898(5) 0.048(2) Uani 1 1 d . . . . .
C25 C 0.7012(7) 0.3365(6) 0.5434(4) 0.047(2) Uani 1 1 d . . . . .
H25a H 0.6303 0.3376 0.5335 0.056 Uiso 1 1 calc R U . . .
H25b H 0.7230 0.3372 0.5028 0.056 Uiso 1 1 calc R U . . .
C5 C 1.0580(7) 0.4920(7) 0.9266(5) 0.058(3) Uani 1 1 d . . . . .
H5a H 1.1290 0.5178 0.9389 0.069 Uiso 1 1 calc R U . . .
C4 C 0.9956(7) 0.5278(7) 0.8914(5) 0.058(3) Uani 1 1 d . . . . .
H4a H 1.0238 0.5782 0.8782 0.069 Uiso 1 1 calc R U . . .
C68 C 0.1200(8) 0.0153(7) 0.9331(5) 0.057(3) Uani 1 1 d . . . . .
H68 H 0.0685 -0.0053 0.9544 0.069 Uiso 1 1 calc R U . . .
C48 C 0.3961(6) 0.5190(6) 0.8699(5) 0.052(2) Uani 1 1 d . . . . .
H48a H 0.3790 0.5699 0.8784 0.062 Uiso 1 1 calc R U . . .
H48b H 0.4677 0.5341 0.8679 0.062 Uiso 1 1 calc R U . . .
C56 C 0.3455(7) 0.5275(6) 0.7551(5) 0.054(2) Uani 1 1 d . . . . .
H56a H 0.3270 0.5768 0.7669 0.065 Uiso 1 1 calc R U . . .
H56b H 0.4180 0.5449 0.7551 0.065 Uiso 1 1 calc R U . . .
C71 C 0.2707(7) 0.0741(6) 0.8708(4) 0.042(2) Uani 1 1 d . . . . .
C14 C 0.8316(7) 0.0213(6) 0.8927(5) 0.050(2) Uani 1 1 d . . . . .
H14 H 0.8929 0.0399 0.9252 0.060 Uiso 1 1 calc R U . . .
C30 C 0.8123(7) 0.5150(6) 0.6835(6) 0.056(3) Uani 1 1 d . . . . .
H30 H 0.7997 0.5338 0.7227 0.067 Uiso 1 1 calc R U . . .
N8 N 0.6994(7) 0.6523(6) 0.7672(4) 0.060(2) Uani 1 1 d . . . . .
C69 C 0.2083(8) 0.0714(7) 0.9662(5) 0.057(3) Uani 1 1 d . . . . .
H69 H 0.2184 0.0899 1.0105 0.069 Uiso 1 1 calc R U . . .
C29 C 0.8955(8) 0.5595(7) 0.6653(7) 0.073(4) Uani 1 1 d . . . . .
H29 H 0.9398 0.6084 0.6914 0.087 Uiso 1 1 calc R U . . .
C51 C 0.2380(8) 0.3933(7) 0.5894(5) 0.062(3) Uani 1 1 d . . . . .
H51 H 0.2512 0.3520 0.5638 0.074 Uiso 1 1 calc R U . . .
C13 C 0.8065(9) -0.0540(7) 0.8565(6) 0.065(3) Uani 1 1 d . . . . .
H13 H 0.8502 -0.0867 0.8644 0.078 Uiso 1 1 calc R U . . .
C54 C 0.2022(9) 0.5141(8) 0.6629(6) 0.073(3) Uani 1 1 d . . . . .
H54 H 0.1895 0.5565 0.6876 0.087 Uiso 1 1 calc R U . . .
C86 C 0.8017(8) 0.7060(7) 0.7739(6) 0.064(3) Uani 1 1 d . . . . .
H86a H 0.8468 0.6990 0.8127 0.096 Uiso 1 1 calc R U . . .
H86b H 0.8011 0.7626 0.7771 0.096 Uiso 1 1 calc R U . . .
H86c H 0.8259 0.6924 0.7364 0.096 Uiso 1 1 calc R U . . .
C27 C 0.8510(8) 0.4594(7) 0.5720(6) 0.064(3) Uani 1 1 d . . . . .
H27 H 0.8659 0.4402 0.5339 0.077 Uiso 1 1 calc R U . . .
C28 C 0.9133(9) 0.5320(8) 0.6084(7) 0.078(4) Uani 1 1 d . . . . .
H28 H 0.9688 0.5632 0.5943 0.094 Uiso 1 1 calc R U . . .
C53 C 0.1387(10) 0.4806(10) 0.6031(7) 0.091(5) Uani 1 1 d . . . . .
H53 H 0.0837 0.5004 0.5871 0.109 Uiso 1 1 calc R U . . .
C52 C 0.1550(9) 0.4181(9) 0.5662(6) 0.076(4) Uani 1 1 d . . . . .
H52 H 0.1099 0.3931 0.5259 0.091 Uiso 1 1 calc R U . . .
C85 C 0.6198(12) 0.6517(13) 0.7112(10) 0.141(9) Uani 1 1 d . . . . .
H85a H 0.6458 0.6510 0.6728 0.211 Uiso 1 1 calc R U . . .
H85b H 0.5987 0.7006 0.7174 0.211 Uiso 1 1 calc R U . . .
H85c H 0.5617 0.6033 0.7062 0.211 Uiso 1 1 calc R U . . .
Cl2 Cl 0.10731(19) 0.22938(17) 1.04175(12) 0.0588(6) Uani 1 1 d . . . . .
O22 O 0.2040(6) 0.2260(5) 1.0751(4) 0.064(2) Uani 1 1 d . . . . .
O23 O 0.0904(8) 0.3013(6) 1.0678(4) 0.088(3) Uani 1 1 d . . . . .
O21 O 0.1053(8) 0.2328(7) 0.9754(4) 0.105(4) Uani 1 1 d . . . . .
O24 O 0.0329(7) 0.1608(7) 1.0474(6) 0.114(4) Uani 1 1 d . . . . .
O28 O 0.7316(6) -0.1659(5) 0.6713(4) 0.072(2) Uani 1 1 d . . . . .
O25 O 0.8207(8) -0.0253(6) 0.6869(5) 0.091(3) Uani 1 1 d . . . . .
O26 O 0.9015(6) -0.1192(6) 0.7269(4) 0.088(3) Uani 1 1 d . . . . .
O27 O 0.8546(7) -0.1201(6) 0.6161(4) 0.095(3) Uani 1 1 d . . . . .
O29B O 0.9153(15) 0.3404(11) 0.4693(7) 0.088(5) Uani 0.65(2) 1 d D U P A 2
O30B O 0.8159(15) 0.2069(9) 0.4330(9) 0.081(5) Uani 0.65(2) 1 d D U P A 2
Cl4 Cl 0.8701(2) 0.27752(19) 0.41439(12) 0.0646(7) Uani 1 1 d D U . . .
O32B O 0.8163(13) 0.3059(10) 0.3644(8) 0.104(6) Uani 0.65(2) 1 d D U P A 2
O31B O 0.9543(12) 0.2622(11) 0.3926(9) 0.107(6) Uani 0.65(2) 1 d D U P A 2
O19 O 0.4534(5) 0.2770(5) 0.5028(4) 0.067(2) Uani 1 1 d . . . . .
N7 N 0.3332(9) 0.3337(6) 0.4599(5) 0.077(3) Uani 1 1 d . . . . .
C81 C 0.3679(9) 0.2735(8) 0.4758(5) 0.062(3) Uani 1 1 d . . . . .
H81 H 0.3202 0.2207 0.4647 0.075 Uiso 1 1 calc R U . . .
C82 C 0.2291(12) 0.3221(11) 0.4250(7) 0.103(6) Uani 1 1 d . . . . .
H82a H 0.1885 0.2658 0.4233 0.154 Uiso 1 1 calc R U . . .
H82b H 0.2279 0.3336 0.3813 0.154 Uiso 1 1 calc R U . . .
H82c H 0.2012 0.3591 0.4469 0.154 Uiso 1 1 calc R U . . .
C83 C 0.4016(15) 0.4155(10) 0.4750(9) 0.126(7) Uani 1 1 d . . . . .
H83a H 0.4714 0.4137 0.4840 0.189 Uiso 1 1 calc R U . . .
H83b H 0.3907 0.4441 0.5127 0.189 Uiso 1 1 calc R U . . .
H83c H 0.3891 0.4442 0.4385 0.189 Uiso 1 1 calc R U . . .
O32A O 0.7781(16) 0.3044(18) 0.4063(13) 0.094(8) Uani 0.35(2) 1 d D U P A 1
O31A O 0.907(2) 0.297(2) 0.3617(11) 0.107(10) Uani 0.35(2) 1 d D U P A 1
O30A O 0.832(3) 0.1929(11) 0.4153(17) 0.080(8) Uani 0.35(2) 1 d D U P A 1
O29A O 0.935(3) 0.318(2) 0.4742(12) 0.093(10) Uani 0.35(2) 1 d D U P A 1
N1B N 1.137(2) 0.7276(14) 0.8238(9) 0.066(5) Uani 0.633(19) 1 d D U P B 3
O1B O 1.219(3) 0.6306(17) 0.8289(14) 0.112(9) Uani 0.633(19) 1 d D U P B 3
C3B C 1.1723(17) 0.6701(12) 0.7999(10) 0.082(6) Uani 0.633(19) 1 d D U P B 3
H3B H 1.1586 0.6592 0.7546 0.098 Uiso 0.633(19) 1 calc R U P B 3
C1B C 1.159(3) 0.753(2) 0.8916(10) 0.112(9) Uani 0.633(19) 1 d D U P B 3
H1Ba H 1.1276 0.7948 0.9002 0.168 Uiso 0.633(19) 1 calc R U P B 3
H1Bb H 1.2323 0.7743 0.9090 0.168 Uiso 0.633(19) 1 calc R U P B 3
H1Bc H 1.1319 0.7058 0.9118 0.168 Uiso 0.633(19) 1 calc R U P B 3
C2B C 1.0877(19) 0.7727(14) 0.7816(10) 0.090(7) Uani 0.633(19) 1 d D U P B 3
H2Ba H 1.0660 0.8111 0.8069 0.135 Uiso 0.633(19) 1 calc R U P B 3
H2Bb H 1.0287 0.7348 0.7507 0.135 Uiso 0.633(19) 1 calc R U P B 3
H2Bc H 1.1349 0.8025 0.7586 0.135 Uiso 0.633(19) 1 calc R U P B 3
C3A C 1.220(2) 0.6822(18) 0.8697(17) 0.076(9) Uani 0.367(19) 1 d D U P B 4
H3A H 1.2649 0.7096 0.9096 0.091 Uiso 0.367(19) 1 calc R U P B 4
O1A O 1.228(4) 0.618(2) 0.849(3) 0.111(15) Uani 0.367(19) 1 d D U P B 4
C2A C 1.110(7) 0.701(5) 0.7736(19) 0.25(5) Uani 0.367(19) 1 d D U P B 4
H2Aa H 1.0447 0.7121 0.7639 0.381 Uiso 0.367(19) 1 calc R U P B 4
H2Ab H 1.0988 0.6429 0.7592 0.381 Uiso 0.367(19) 1 calc R U P B 4
H2Ac H 1.1554 0.7338 0.7515 0.381 Uiso 0.367(19) 1 calc R U P B 4
N1A N 1.153(4) 0.720(3) 0.8414(17) 0.082(11) Uani 0.367(19) 1 d D U P B 4
C1A C 1.139(5) 0.787(3) 0.878(2) 0.114(17) Uani 0.367(19) 1 d D U P B 4
H1Aa H 1.0919 0.8093 0.8511 0.171 Uiso 0.367(19) 1 calc R U P B 4
H1Ab H 1.2047 0.8298 0.8945 0.171 Uiso 0.367(19) 1 calc R U P B 4
H1Ac H 1.1126 0.7692 0.9145 0.171 Uiso 0.367(19) 1 calc R U P B 4
N1E N 0.3918(16) -0.1675(13) 0.6994(9) 0.074(5) Uani 0.548(16) 1 d D U P C 8
O1E O 0.3281(10) -0.0581(9) 0.7016(8) 0.074(5) Uani 0.548(16) 1 d D U P C 8
C3E C 0.3728(13) -0.1000(11) 0.6806(10) 0.060(5) Uani 0.548(16) 1 d D U P C 8
H3E H 0.3987 -0.0828 0.6454 0.071 Uiso 0.548(16) 1 calc R U P C 8
C2E C 0.441(5) -0.213(3) 0.664(2) 0.113(15) Uani 0.548(16) 1 d D U P C 8
H2Ea H 0.4495 -0.2586 0.6855 0.170 Uiso 0.548(16) 1 calc R U P C 8
H2Eb H 0.5066 -0.1770 0.6628 0.170 Uiso 0.548(16) 1 calc R U P C 8
H2Ec H 0.3985 -0.2329 0.6205 0.170 Uiso 0.548(16) 1 calc R U P C 8
C3F C 0.360(2) -0.130(2) 0.7298(18) 0.117(10) Uani 0.452(16) 1 d D U P C 9
H3F H 0.3582 -0.0897 0.7025 0.140 Uiso 0.452(16) 1 calc R U P C 9
O1F O 0.314(2) -0.131(2) 0.7730(17) 0.151(13) Uani 0.452(16) 1 d D U P C 9
N1F N 0.413(2) -0.183(2) 0.7196(16) 0.108(9) Uani 0.452(16) 1 d D U P C 9
C1F C 0.449(5) -0.190(3) 0.662(3) 0.114(13) Uani 0.452(16) 1 d D U P C 9
H1Fa H 0.5206 -0.1592 0.6710 0.172 Uiso 0.452(16) 1 calc R U P C 9
H1Fb H 0.4102 -0.1681 0.6284 0.172 Uiso 0.452(16) 1 calc R U P C 9
H1Fc H 0.4396 -0.2473 0.6467 0.172 Uiso 0.452(16) 1 calc R U P C 9
C2F C 0.400(4) -0.253(3) 0.752(2) 0.141(16) Uani 0.452(16) 1 d D U P C 9
H2Fa H 0.4371 -0.2885 0.7373 0.211 Uiso 0.452(16) 1 calc R U P C 9
H2Fb H 0.3282 -0.2839 0.7431 0.211 Uiso 0.452(16) 1 calc R U P C 9
H2Fc H 0.4267 -0.2354 0.7985 0.211 Uiso 0.452(16) 1 calc R U P C 9
C1E C 0.352(4) -0.202(3) 0.7513(18) 0.158(16) Uani 0.548(16) 1 d D U P C 8
H1Ea H 0.3755 -0.2488 0.7601 0.237 Uiso 0.548(16) 1 calc R U P C 8
H1Eb H 0.2783 -0.2188 0.7388 0.237 Uiso 0.548(16) 1 calc R U P C 8
H1Ec H 0.3767 -0.1606 0.7899 0.237 Uiso 0.548(16) 1 calc R U P C 8
O1X O 0.635(2) 0.1946(19) 0.9908(16) 0.104(9) Uani 0.684(19) 1 d D U P D 10
C3X C 0.5696(16) 0.1821(17) 1.0195(10) 0.100(7) Uani 0.684(19) 1 d D U P D 10
H3X H 0.5250 0.2143 1.0133 0.120 Uiso 0.684(19) 1 calc R U P D 10
C1Z C 0.519(5) 0.112(2) 1.049(4) 0.101(17) Uani 0.316(19) 1 d D U P D 12
H1Za H 0.4797 0.0823 1.0766 0.151 Uiso 0.316(19) 1 calc R U P D 12
H1Zb H 0.5872 0.1065 1.0594 0.151 Uiso 0.316(19) 1 calc R U P D 12
H1Zc H 0.4857 0.0883 1.0041 0.151 Uiso 0.316(19) 1 calc R U P D 12
N1X N 0.553(2) 0.1278(16) 1.0592(15) 0.124(10) Uani 0.684(19) 1 d D U P D 10
C1X C 0.607(3) 0.068(2) 1.0632(19) 0.185(15) Uani 0.684(19) 1 d D U P D 10
H1Xa H 0.5833 0.0309 1.0924 0.277 Uiso 0.684(19) 1 calc R U P D 10
H1Xb H 0.6794 0.0950 1.0794 0.277 Uiso 0.684(19) 1 calc R U P D 10
H1Xc H 0.5937 0.0365 1.0206 0.277 Uiso 0.684(19) 1 calc R U P D 10
C2X C 0.4686(17) 0.121(2) 1.0890(11) 0.140(12) Uani 0.684(19) 1 d D U P D 10
H2Xa H 0.4641 0.0771 1.1149 0.210 Uiso 0.684(19) 1 calc R U P D 10
H2Xb H 0.4057 0.1089 1.0556 0.210 Uiso 0.684(19) 1 calc R U P D 10
H2Xc H 0.4796 0.1723 1.1165 0.210 Uiso 0.684(19) 1 calc R U P D 10
C3Z C 0.581(3) 0.246(2) 1.0255(16) 0.073(9) Uani 0.316(19) 1 d D U P D 12
H3Z H 0.5847 0.3013 1.0302 0.087 Uiso 0.316(19) 1 calc R U P D 12
O1Z O 0.628(4) 0.223(3) 0.990(2) 0.066(10) Uani 0.316(19) 1 d D U P D 12
C2Z C 0.464(3) 0.222(3) 1.0976(18) 0.094(13) Uani 0.316(19) 1 d D U P D 12
H2Za H 0.4351 0.1781 1.1195 0.142 Uiso 0.316(19) 1 calc R U P D 12
H2Zb H 0.4096 0.2371 1.0699 0.142 Uiso 0.316(19) 1 calc R U P D 12
H2Zc H 0.5067 0.2698 1.1294 0.142 Uiso 0.316(19) 1 calc R U P D 12
N1Z N 0.524(3) 0.197(2) 1.0594(16) 0.089(10) Uani 0.316(19) 1 d D U P D 12

loop_
_atom_site_aniso_label
_atom_site_aniso_U_11
_atom_site_aniso_U_22
_atom_site_aniso_U_33
_atom_site_aniso_U_23
_atom_site_aniso_U_13
_atom_site_aniso_U_12
Cu4 0.0229(6) 0.0504(8) 0.0363(6) 0.0012(5) 0.0048(5) 0.0116(5)
Cu1 0.0267(6) 0.0498(8) 0.0387(7) 0.0017(5) 0.0085(5) 0.0088(5)
Cu3 0.0209(5) 0.0429(7) 0.0381(6) 0.0025(5) 0.0053(4) 0.0101(5)
Cu2 0.0287(6) 0.0503(7) 0.0309(6) 0.0050(5) 0.0077(5) 0.0129(5)
Cl1 0.0487(11) 0.0477(12) 0.0326(10) 0.0031(8) 0.0045(8) 0.0098(10)
Cl3 0.0542(14) 0.0757(19) 0.0524(14) 0.0114(13) 0.0100(11) -0.0089(13)
O1 0.028(3) 0.048(4) 0.049(3) 0.005(3) 0.003(2) 0.007(3)
O9 0.035(3) 0.047(4) 0.044(3) 0.008(3) 0.018(3) 0.018(3)
O10 0.029(3) 0.055(4) 0.041(3) 0.002(3) 0.012(2) 0.008(3)
O6 0.046(3) 0.050(4) 0.044(3) 0.005(3) 0.020(3) 0.019(3)
O4 0.036(3) 0.069(4) 0.038(3) 0.008(3) 0.013(3) 0.004(3)
O2 0.033(3) 0.051(4) 0.044(3) 0.001(3) 0.004(3) 0.014(3)
O11 0.022(3) 0.061(4) 0.042(3) 0.004(3) -0.003(2) 0.003(3)
O7 0.030(3) 0.071(4) 0.036(3) 0.005(3) 0.013(2) 0.010(3)
O3 0.050(4) 0.067(5) 0.047(4) 0.002(3) 0.021(3) 0.024(3)
O12 0.040(3) 0.066(4) 0.044(3) 0.001(3) 0.002(3) 0.030(3)
O14 0.031(3) 0.052(4) 0.047(3) -0.001(3) 0.000(3) 0.010(3)
O13 0.037(3) 0.048(4) 0.050(4) 0.004(3) 0.013(3) 0.002(3)
O16 0.037(3) 0.064(4) 0.040(3) 0.002(3) 0.013(3) 0.020(3)
O15 0.033(3) 0.063(4) 0.049(4) -0.003(3) 0.003(3) 0.022(3)
O5 0.042(4) 0.053(4) 0.046(3) -0.001(3) -0.001(3) 0.017(3)
O8 0.031(3) 0.071(5) 0.038(3) 0.008(3) 0.005(2) 0.009(3)
N1 0.030(3) 0.055(4) 0.027(3) 0.007(3) 0.002(3) 0.016(3)
C18 0.018(3) 0.058(5) 0.028(4) 0.005(4) 0.004(3) 0.012(3)
C62 0.025(4) 0.058(6) 0.041(5) -0.005(4) 0.003(3) 0.008(4)
N2 0.028(3) 0.056(5) 0.029(3) 0.008(3) 0.008(3) 0.011(3)
C80 0.031(4) 0.048(5) 0.032(4) 0.002(4) 0.009(3) 0.013(4)
C60 0.024(4) 0.070(7) 0.041(5) -0.002(4) 0.005(3) 0.015(4)
C78 0.026(4) 0.067(6) 0.041(5) 0.005(4) 0.003(3) 0.009(4)
C49 0.025(4) 0.042(5) 0.051(5) 0.000(4) 0.006(4) 0.011(4)
N4 0.026(3) 0.049(4) 0.041(4) 0.008(3) 0.011(3) 0.008(3)
C19 0.027(4) 0.050(5) 0.033(4) -0.002(4) 0.001(3) 0.014(4)
C34 0.025(4) 0.069(6) 0.030(4) -0.001(4) 0.006(3) 0.014(4)
C17 0.032(4) 0.056(5) 0.030(4) 0.006(4) 0.004(3) 0.014(4)
C21 0.020(4) 0.063(6) 0.025(4) 0.007(4) 0.006(3) 0.010(4)
O17 0.042(4) 0.069(5) 0.057(4) 0.011(4) 0.012(3) 0.008(3)
C79 0.022(4) 0.051(5) 0.036(4) -0.002(4) 0.004(3) 0.009(4)
C74 0.023(4) 0.046(5) 0.040(4) -0.003(4) 0.008(3) 0.006(3)
C32 0.027(4) 0.047(5) 0.032(4) 0.006(4) 0.003(3) 0.004(4)
C22 0.024(4) 0.057(6) 0.032(4) 0.003(4) 0.000(3) 0.010(4)
C40 0.021(4) 0.046(5) 0.027(4) -0.006(3) -0.002(3) 0.009(3)
C1 0.024(4) 0.049(5) 0.039(4) -0.003(4) 0.004(3) 0.009(4)
C72 0.028(4) 0.054(5) 0.042(5) 0.013(4) 0.012(4) 0.009(4)
C39 0.019(3) 0.052(5) 0.034(4) -0.007(3) 0.003(3) 0.012(3)
C37 0.037(5) 0.049(6) 0.070(7) -0.018(5) 0.003(5) 0.014(4)
C61 0.022(4) 0.051(5) 0.048(5) -0.003(4) 0.009(3) 0.007(4)
C20 0.029(4) 0.050(5) 0.028(4) 0.004(3) 0.003(3) 0.011(4)
C38 0.028(4) 0.057(6) 0.055(6) -0.005(4) 0.003(4) 0.013(4)
C7 0.028(4) 0.058(6) 0.032(4) -0.002(4) -0.001(3) 0.011(4)
N5 0.024(3) 0.049(5) 0.058(5) -0.011(4) 0.005(3) 0.009(3)
C41 0.023(4) 0.052(6) 0.047(5) -0.010(4) 0.005(4) 0.007(4)
C33 0.023(4) 0.076(7) 0.025(4) 0.008(4) -0.001(3) 0.012(4)
C24 0.023(4) 0.053(5) 0.030(4) 0.004(4) 0.005(3) 0.011(3)
C65 0.039(5) 0.052(6) 0.049(5) 0.012(4) 0.017(4) 0.011(4)
C8 0.032(4) 0.068(6) 0.028(4) -0.001(4) 0.002(3) 0.018(4)
C63 0.018(4) 0.060(6) 0.050(5) -0.002(4) 0.003(3) 0.009(4)
C9 0.038(5) 0.058(6) 0.034(4) 0.017(4) 0.014(4) 0.020(4)
C75 0.025(4) 0.065(6) 0.036(4) 0.000(4) 0.006(3) 0.006(4)
C16 0.043(5) 0.068(6) 0.032(4) 0.015(4) 0.009(4) 0.019(5)
C47 0.022(4) 0.061(6) 0.051(5) -0.020(4) 0.004(4) 0.004(4)
C2 0.026(4) 0.058(6) 0.029(4) -0.004(4) 0.001(3) 0.013(4)
C11 0.040(5) 0.059(6) 0.054(6) 0.008(5) 0.010(4) 0.015(5)
C3 0.034(5) 0.051(6) 0.046(5) 0.002(4) 0.003(4) 0.009(4)
C73 0.036(5) 0.051(5) 0.045(5) 0.003(4) 0.010(4) 0.007(4)
C15 0.041(5) 0.063(6) 0.040(5) 0.021(4) 0.016(4) 0.020(4)
C6 0.029(4) 0.065(6) 0.032(4) -0.011(4) -0.009(3) 0.016(4)
C66 0.038(5) 0.051(5) 0.045(5) 0.011(4) 0.014(4) 0.012(4)
C70 0.041(5) 0.057(6) 0.049(5) 0.009(4) 0.015(4) 0.006(4)
C10 0.036(4) 0.053(5) 0.033(4) 0.012(4) 0.010(3) 0.017(4)
C64 0.025(4) 0.054(5) 0.044(5) 0.005(4) 0.009(3) 0.009(4)
C84 0.043(6) 0.072(7) 0.047(5) 0.005(5) 0.005(4) 0.015(5)
C45 0.041(6) 0.092(9) 0.068(7) -0.027(7) 0.022(5) 0.010(6)
C77 0.029(4) 0.070(7) 0.048(5) 0.007(5) 0.000(4) 0.018(4)
C42 0.022(4) 0.059(6) 0.046(5) -0.015(4) 0.007(3) 0.000(4)
C57 0.030(4) 0.052(6) 0.060(6) -0.015(4) 0.007(4) 0.011(4)
C58 0.019(4) 0.061(6) 0.061(6) -0.001(5) 0.009(4) 0.017(4)
C46 0.034(5) 0.091(9) 0.056(6) -0.039(6) 0.003(4) 0.016(5)
C44 0.042(6) 0.097(9) 0.053(6) -0.016(6) 0.018(5) -0.001(6)
C36 0.029(5) 0.094(9) 0.053(6) -0.028(6) 0.004(4) 0.017(5)
C23 0.031(4) 0.046(5) 0.040(5) 0.004(4) 0.005(3) 0.006(4)
C59 0.021(4) 0.068(7) 0.051(5) -0.008(5) 0.001(4) 0.010(4)
C50 0.028(4) 0.050(5) 0.060(6) 0.008(4) 0.004(4) 0.016(4)
C43 0.032(5) 0.076(7) 0.051(6) -0.007(5) 0.010(4) 0.008(5)
C35 0.028(5) 0.084(8) 0.047(5) -0.017(5) 0.005(4) 0.014(5)
C55 0.037(5) 0.058(6) 0.076(7) 0.002(5) 0.013(5) 0.022(5)
C67 0.045(5) 0.065(7) 0.056(6) 0.009(5) 0.024(5) 0.011(5)
C76 0.022(4) 0.077(7) 0.046(5) -0.003(5) 0.001(4) 0.012(4)
C31 0.026(4) 0.054(6) 0.056(5) 0.023(4) 0.011(4) 0.017(4)
C12 0.056(6) 0.064(7) 0.067(7) 0.015(5) 0.012(5) 0.024(5)
C26 0.038(5) 0.060(6) 0.056(6) 0.027(5) 0.017(4) 0.020(4)
C25 0.037(5) 0.069(6) 0.039(5) 0.020(4) 0.013(4) 0.018(4)
C5 0.028(5) 0.075(7) 0.062(6) -0.002(5) 0.004(4) 0.012(5)
C4 0.034(5) 0.064(7) 0.068(7) 0.005(5) 0.006(4) 0.010(5)
C68 0.046(5) 0.075(7) 0.053(6) 0.026(5) 0.024(5) 0.008(5)
C48 0.023(4) 0.054(6) 0.067(6) -0.010(5) 0.008(4) 0.004(4)
C56 0.044(5) 0.049(6) 0.070(7) -0.002(5) 0.016(5) 0.018(4)
C71 0.038(5) 0.050(5) 0.041(5) 0.013(4) 0.017(4) 0.010(4)
C14 0.049(5) 0.058(6) 0.045(5) 0.021(4) 0.007(4) 0.019(5)
C30 0.030(5) 0.049(6) 0.086(8) 0.004(5) 0.015(5) 0.007(4)
N8 0.053(5) 0.059(5) 0.067(6) 0.020(5) 0.009(4) 0.016(4)
C69 0.057(6) 0.083(8) 0.042(5) 0.021(5) 0.026(5) 0.022(6)
C29 0.039(6) 0.047(6) 0.132(11) 0.007(7) 0.029(6) 0.009(5)
C51 0.047(6) 0.073(7) 0.063(6) 0.006(5) -0.004(5) 0.026(5)
C13 0.067(7) 0.070(8) 0.076(7) 0.032(6) 0.029(6) 0.035(6)
C54 0.060(7) 0.083(9) 0.084(8) 0.005(7) 0.010(6) 0.045(7)
C86 0.061(7) 0.057(7) 0.074(7) 0.013(5) 0.022(6) 0.012(5)
C27 0.055(6) 0.066(7) 0.090(8) 0.034(6) 0.040(6) 0.026(6)
C28 0.057(7) 0.061(7) 0.138(12) 0.028(8) 0.060(8) 0.021(6)
C53 0.067(8) 0.118(12) 0.104(11) 0.017(9) 0.004(7) 0.066(9)
C52 0.056(7) 0.105(10) 0.070(7) 0.012(7) -0.005(6) 0.048(7)
C85 0.068(10) 0.18(2) 0.168(18) 0.121(17) 0.008(10) 0.018(11)
Cl2 0.0493(13) 0.0643(16) 0.0522(13) 0.0105(11) -0.0105(10) 0.0174(12)
O22 0.053(4) 0.069(5) 0.060(4) 0.011(4) -0.005(3) 0.017(4)
O23 0.102(7) 0.090(7) 0.070(5) -0.003(5) -0.011(5) 0.056(6)
O21 0.126(9) 0.149(10) 0.045(5) 0.022(5) -0.005(5) 0.067(8)
O24 0.062(6) 0.088(7) 0.169(12) 0.036(7) -0.001(6) 0.002(5)
O28 0.057(5) 0.085(6) 0.055(4) 0.013(4) 0.014(4) -0.009(4)
O25 0.091(7) 0.064(6) 0.096(7) 0.010(5) 0.012(5) -0.002(5)
O26 0.054(5) 0.104(7) 0.077(6) 0.026(5) -0.010(4) -0.007(5)
O27 0.090(7) 0.107(8) 0.071(6) 0.009(5) 0.040(5) -0.012(6)
O29B 0.082(11) 0.104(10) 0.067(7) 0.010(7) 0.009(6) 0.021(8)
O30B 0.093(11) 0.086(8) 0.068(9) 0.020(7) 0.038(8) 0.018(7)
Cl4 0.0602(15) 0.0798(18) 0.0469(13) 0.0218(12) 0.0118(11) 0.0074(13)
O32B 0.113(12) 0.096(11) 0.084(9) 0.036(8) -0.009(8) 0.023(9)
O31B 0.117(10) 0.137(14) 0.106(11) 0.056(10) 0.069(9) 0.058(10)
O19 0.041(4) 0.079(5) 0.075(5) 0.007(4) -0.003(3) 0.021(4)
N7 0.090(8) 0.063(6) 0.074(7) 0.006(5) 0.003(6) 0.030(6)
C81 0.062(7) 0.073(7) 0.055(6) 0.007(5) 0.005(5) 0.034(6)
C82 0.111(12) 0.137(14) 0.068(8) -0.002(8) -0.012(8) 0.084(11)
C83 0.153(18) 0.082(12) 0.122(15) 0.041(11) 0.008(13) 0.012(11)
O32A 0.092(11) 0.118(17) 0.062(14) 0.004(12) 0.005(9) 0.030(11)
O31A 0.13(2) 0.12(2) 0.064(11) 0.021(11) 0.042(12) 0.007(15)
O30A 0.064(14) 0.096(9) 0.090(19) 0.027(9) 0.042(13) 0.019(8)
O29A 0.086(16) 0.113(19) 0.069(10) 0.014(10) 0.003(9) 0.026(13)
N1B 0.070(12) 0.067(9) 0.072(9) 0.009(7) 0.033(8) 0.028(8)
O1B 0.148(19) 0.104(14) 0.135(16) 0.049(12) 0.073(13) 0.082(14)
C3B 0.110(15) 0.075(11) 0.096(12) 0.032(9) 0.068(11) 0.047(11)
C1B 0.13(2) 0.15(2) 0.080(11) 0.002(10) 0.032(10) 0.072(19)
C2B 0.102(16) 0.089(14) 0.089(12) 0.014(10) 0.025(11) 0.043(13)
C3A 0.049(15) 0.073(16) 0.12(2) 0.023(15) 0.037(14) 0.020(12)
O1A 0.067(19) 0.089(17) 0.18(4) 0.01(2) 0.04(2) 0.036(14)
C2A 0.35(10) 0.36(9) 0.11(2) -0.05(3) -0.03(3) 0.30(9)
N1A 0.073(18) 0.093(18) 0.097(19) 0.004(16) 0.032(15) 0.047(16)
C1A 0.16(4) 0.13(3) 0.09(2) 0.02(2) 0.03(2) 0.10(3)
N1E 0.046(10) 0.080(10) 0.067(10) -0.021(7) -0.028(8) 0.017(8)
O1E 0.043(7) 0.080(9) 0.091(11) -0.020(8) 0.015(7) 0.017(7)
C3E 0.037(9) 0.073(10) 0.061(10) -0.014(8) 0.007(8) 0.016(7)
C2E 0.13(3) 0.10(3) 0.12(2) 0.013(18) 0.03(2) 0.07(3)
C3F 0.065(18) 0.11(2) 0.13(2) -0.006(16) -0.025(14) 0.003(15)
O1F 0.11(2) 0.18(3) 0.16(2) 0.02(2) 0.013(17) 0.04(2)
N1F 0.060(16) 0.106(17) 0.12(2) 0.011(15) -0.017(15) 0.000(12)
C1F 0.09(2) 0.08(3) 0.14(2) 0.008(17) 0.003(19) -0.007(19)
C2F 0.13(3) 0.14(2) 0.18(3) 0.06(2) 0.06(3) 0.06(2)
C1E 0.21(4) 0.15(3) 0.13(2) 0.04(2) 0.06(3) 0.06(3)
O1X 0.084(12) 0.15(2) 0.090(12) 0.012(14) 0.035(10) 0.040(13)
C3X 0.073(11) 0.16(2) 0.066(11) 0.018(12) 0.014(9) 0.039(12)
C1Z 0.08(4) 0.13(2) 0.09(3) 0.032(17) 0.01(3) 0.042(19)
N1X 0.089(16) 0.18(2) 0.084(14) 0.039(13) 0.003(13) 0.020(13)
C1X 0.14(3) 0.22(3) 0.20(3) 0.07(2) 0.03(2) 0.07(2)
C2X 0.093(14) 0.23(3) 0.077(13) 0.042(17) 0.004(11) 0.024(16)
C3Z 0.056(17) 0.12(2) 0.051(15) 0.012(15) 0.012(13) 0.037(16)
O1Z 0.040(14) 0.11(3) 0.054(14) 0.008(16) 0.013(11) 0.025(16)
C2Z 0.09(2) 0.15(3) 0.063(19) 0.05(2) 0.024(18) 0.06(2)
N1Z 0.073(18) 0.13(2) 0.072(17) 0.033(15) 0.024(15) 0.039(16)

loop_
_atom_type_symbol
_atom_type_description
_atom_type_scat_dispersion_real
_atom_type_scat_dispersion_imag
_atom_type_scat_source
C C 0.0181 0.0091 'International Tables Vol C Tables 4.2.6.8 and 6.1.1.4'
H H 0.0000 0.0000 'International Tables Vol C Tables 4.2.6.8 and 6.1.1.4'
Cl Cl 0.3639 0.7018 'International Tables Vol C Tables 4.2.6.8 and 6.1.1.4'
Cu Cu -1.9646 0.5888 'International Tables Vol C Tables 4.2.6.8 and 6.1.1.4'
N N 0.0311 0.0180 'International Tables Vol C Tables 4.2.6.8 and 6.1.1.4'
O O 0.0492 0.0322 'International Tables Vol C Tables 4.2.6.8 and 6.1.1.4'

loop_
_exptl_crystal_face_index_h
_exptl_crystal_face_index_k
_exptl_crystal_face_index_l
_exptl_crystal_face_perp_dist
_exptl_oxdiff_crystal_face_indexfrac_h
_exptl_oxdiff_crystal_face_indexfrac_k
_exptl_oxdiff_crystal_face_indexfrac_l
_exptl_oxdiff_crystal_face_x
_exptl_oxdiff_crystal_face_y
_exptl_oxdiff_crystal_face_z
0 -1 0 0.2785 0.0001 -0.7257 -0.2733 0.0007 -0.0109 -0.0730
0 0 1 0.0873 0.0021 -0.2779 1.2808 -0.0678 -0.0608 0.0231
0 0 -1 0.0014 -0.0021 0.2779 -1.2808 0.0678 0.0608 -0.0231
1 0 0 0.1000 1.0032 -0.1900 0.1893 0.0515 -0.0950 0.0441
-1 0 0 0.1000 -1.0032 0.1900 -0.1893 -0.0515 0.0950 -0.0441
0 1 0 0.1475 -0.0001 0.7257 0.2733 -0.0007 0.0109 0.0730

loop_
_geom_angle_atom_site_label_1
_geom_angle_atom_site_label_2
_geom_angle_atom_site_label_3
_geom_angle
O14 Cu4 Cl1 101.3(2)
O14 Cu4 O13 86.7(3)
O14 Cu4 O16 95.0(3)
O14 Cu4 O15 166.6(3)
O13 Cu4 Cl1 101.3(2)
O16 Cu4 Cl1 92.3(2)
O16 Cu4 O13 165.7(3)
O15 Cu4 Cl1 91.5(2)
O15 Cu4 O13 94.8(3)
O15 Cu4 O16 80.4(3)
O1 Cu1 Cl1 94.48(19)
O4 Cu1 Cl1 101.31(19)
O4 Cu1 O1 163.5(3)
O2 Cu1 Cl1 92.13(19)
O2 Cu1 O1 80.1(3)
O2 Cu1 O4 94.4(3)
O3 Cu1 Cl1 103.6(2)
O3 Cu1 O1 94.0(3)
O3 Cu1 O4 87.0(3)
O3 Cu1 O2 163.7(3)
O9 Cu3 Cl1 94.00(18)
O9 Cu3 O12 163.5(3)
O10 Cu3 Cl1 92.66(18)
O10 Cu3 O9 80.5(3)
O10 Cu3 O11 164.6(3)
O10 Cu3 O12 93.8(3)
O11 Cu3 Cl1 102.30(19)
O11 Cu3 O9 94.6(3)
O11 Cu3 O12 86.8(3)
O12 Cu3 Cl1 101.8(2)
O6 Cu2 Cl1 103.0(2)
O6 Cu2 O5 87.0(3)
O6 Cu2 O8 93.9(3)
O7 Cu2 Cl1 92.8(2)
O7 Cu2 O6 163.7(3)
O7 Cu2 O5 93.8(3)
O7 Cu2 O8 80.2(3)
O5 Cu2 Cl1 101.2(2)
O8 Cu2 Cl1 96.6(2)
O8 Cu2 O5 161.5(3)
Cu1 Cl1 Cu4 90.04(8)
Cu1 Cl1 Cu3 173.88(11)
Cu3 Cl1 Cu4 90.29(8)
Cu2 Cl1 Cu4 171.91(11)
Cu2 Cl1 Cu1 91.20(8)
Cu2 Cl1 Cu3 89.33(8)
O28 Cl3 O25 110.7(6)
O28 Cl3 O26 109.4(5)
O28 Cl3 O27 108.6(5)
O26 Cl3 O25 109.4(6)
O26 Cl3 O27 109.4(7)
O27 Cl3 O25 109.3(6)
C1 O1 Cu1 137.3(6)
C40 O9 Cu3 138.0(5)
C32 O10 Cu3 135.7(6)
C40 O6 Cu2 133.7(6)
C72 O4 Cu1 134.1(6)
C9 O2 Cu1 134.1(6)
C80 O11 Cu3 136.3(6)
C72 O7 Cu2 134.8(5)
C41 O3 Cu1 132.1(6)
C49 O12 Cu3 134.2(6)
C1 O14 Cu4 136.1(6)
C32 O13 Cu4 134.7(6)
C41 O16 Cu4 139.5(6)
C49 O15 Cu4 136.4(6)
C9 O5 Cu2 134.3(6)
C80 O8 Cu2 135.9(6)
C8 N1 C17 112.8(7)
C16 N1 C17 113.6(7)
C16 N1 C8 108.0(6)
C19 C18 C17 119.9(8)
C23 C18 C19 119.9(8)
C23 C18 C17 120.1(8)
C61 C62 C63 120.8(8)
C33 N2 C24 113.4(7)
C33 N2 C25 108.8(6)
C24 N2 C25 114.0(7)
O11 C80 O8 126.1(8)
O11 C80 C79 117.6(8)
O8 C80 C79 116.3(8)
C61 C60 C59 118.7(9)
C77 C78 C79 120.8(9)
O12 C49 O15 125.5(8)
O12 C49 C50 118.8(8)
O15 C49 C50 115.7(8)
C65 N4 C73 108.2(7)
C65 N4 C64 113.4(6)
C73 N4 C64 111.8(6)
C20 C19 C18 120.0(8)
C39 C34 C33 124.6(8)
C35 C34 C39 117.8(10)
C35 C34 C33 117.7(9)
C18 C17 N1 113.4(6)
C22 C21 C24 119.9(8)
C20 C21 C22 119.3(7)
C20 C21 C24 120.7(8)
C78 C79 C80 116.0(8)
C78 C79 C74 118.6(7)
C74 C79 C80 125.3(8)
C79 C74 C73 123.7(7)
C75 C74 C79 119.1(8)
C75 C74 C73 117.3(8)
O10 C32 C31 116.4(8)
O13 C32 O10 126.1(8)
O13 C32 C31 117.5(8)
C21 C22 C23 120.4(8)
O9 C40 C39 116.5(7)
O6 C40 O9 126.5(7)
O6 C40 C39 117.0(8)
O1 C1 O14 125.4(8)
O1 C1 C2 118.4(8)
O14 C1 C2 116.2(8)
O4 C72 O7 127.6(8)
O4 C72 C71 117.7(8)
O7 C72 C71 114.7(7)
C34 C39 C40 123.2(8)
C38 C39 C34 119.5(8)
C38 C39 C40 117.2(8)
C38 C37 C36 120.4(11)
C62 C61 C60 120.9(9)
C62 C61 C64 119.9(8)
C60 C61 C64 119.1(9)
C21 C20 C19 120.5(8)
C37 C38 C39 120.8(10)
C2 C7 C8 124.6(8)
C6 C7 C8 117.2(8)
C6 C7 C2 118.1(9)
C48 N5 C57 112.8(7)
C48 N5 C56 108.7(8)
C56 N5 C57 112.1(7)
O3 C41 C42 115.3(9)
O16 C41 O3 127.2(8)
O16 C41 C42 117.5(9)
C34 C33 N2 115.3(7)
C21 C24 N2 112.6(6)
N4 C65 C66 113.1(8)
C7 C8 N1 113.9(7)
C58 C63 C62 118.9(9)
O2 C9 C10 115.1(8)
O5 C9 O2 127.5(8)
O5 C9 C10 117.3(8)
C76 C75 C74 121.7(8)
C15 C16 N1 114.7(7)
C42 C47 C48 125.4(8)
C46 C47 C42 116.9(11)
C46 C47 C48 117.7(10)
C7 C2 C1 122.6(8)
C3 C2 C1 117.9(8)
C3 C2 C7 119.3(8)
C12 C11 C10 121.9(10)
C4 C3 C2 120.9(9)
C74 C73 N4 114.4(8)
C10 C15 C16 125.9(8)
C14 C15 C16 116.2(8)
C14 C15 C10 117.8(9)
C7 C6 C5 121.1(9)
C67 C66 C65 116.6(8)
C71 C66 C65 125.9(8)
C71 C66 C67 117.5(9)
C71 C70 C69 120.7(9)
C11 C10 C9 117.4(8)
C11 C10 C15 119.3(8)
C15 C10 C9 123.3(9)
N4 C64 C61 112.2(7)
O17 C84 N8 126.3(10)
C46 C45 C44 118.9(10)
C76 C77 C78 119.9(10)
C47 C42 C41 122.3(9)
C43 C42 C41 118.7(10)
C43 C42 C47 119.0(9)
C58 C57 N5 112.8(7)
C63 C58 C57 119.2(9)
C59 C58 C63 119.6(10)
C59 C58 C57 121.2(9)
C45 C46 C47 123.6(12)
C43 C44 C45 119.5(12)
C37 C36 C35 119.0(9)
C18 C23 C22 119.8(9)
C58 C59 C60 121.0(9)
C55 C50 C49 124.7(9)
C55 C50 C51 119.2(9)
C51 C50 C49 116.1(9)
C44 C43 C42 122.1(12)
C34 C35 C36 122.4(10)
C50 C55 C56 125.0(9)
C54 C55 C50 118.4(10)
C54 C55 C56 116.6(10)
C68 C67 C66 121.5(10)
C75 C76 C77 119.9(8)
C26 C31 C32 122.6(9)
C30 C31 C32 117.6(9)
C30 C31 C26 119.8(9)
C11 C12 C13 118.8(11)
C31 C26 C25 126.0(8)
C27 C26 C31 117.6(10)
C27 C26 C25 116.3(10)
N2 C25 C26 114.9(7)
C4 C5 C6 119.2(9)
C5 C4 C3 121.2(11)
C69 C68 C67 120.2(9)
N5 C48 C47 113.9(8)
C55 C56 N5 114.0(9)
C66 C71 C72 123.9(8)
C70 C71 C72 116.0(8)
C70 C71 C66 120.1(8)
C13 C14 C15 121.9(10)
C31 C30 C29 121.7(11)
C84 N8 C86 122.9(9)
C84 N8 C85 118.6(10)
C86 N8 C85 118.5(10)
C68 C69 C70 119.8(9)
C30 C29 C28 118.9(11)
C52 C51 C50 121.8(11)
C14 C13 C12 120.3(10)
C53 C54 C55 121.8(11)
C28 C27 C26 121.7(12)
C27 C28 C29 120.2(10)
C54 C53 C52 120.2(10)
C51 C52 C53 118.5(11)
O22 Cl2 O21 109.6(6)
O23 Cl2 O22 109.5(5)
O23 Cl2 O21 107.9(6)
O24 Cl2 O22 109.3(6)
O24 Cl2 O23 110.6(8)
O24 Cl2 O21 110.0(7)
O29B Cl4 O31B 105.5(11)
O30B Cl4 O29B 109.5(11)
O30B Cl4 O31B 109.0(10)
O32B Cl4 O29B 110.5(11)
O32B Cl4 O30B 115.8(11)
O32B Cl4 O31B 106.0(10)
O31A Cl4 O32A 104.7(16)
O31A Cl4 O30A 114.6(16)
O31A Cl4 O29A 115(2)
O30A Cl4 O32A 102.8(16)
O29A Cl4 O32A 107.0(17)
O29A Cl4 O30A 111.1(19)
C81 N7 C82 123.3(12)
C81 N7 C83 119.0(13)
C83 N7 C82 117.6(13)
O19 C81 N7 127.9(13)
C3B N1B C1B 121(2)
C3B N1B C2B 120.4(18)
C1B N1B C2B 118.4(18)
O1B C3B N1B 128(2)
O1A C3A N1A 126(3)
C3A N1A C2A 120(3)
C3A N1A C1A 119(3)
C2A N1A C1A 120(3)
C3E N1E C2E 121(2)
C3E N1E C1E 120(2)
C2E N1E C1E 118(3)
O1E C3E N1E 130(2)
O1F C3F N1F 123(3)
C3F N1F C1F 121(3)
C3F N1F C2F 119(3)
C2F N1F C1F 116(3)
O1X C3X N1X 127(3)
C3X N1X C1X 120(2)
C3X N1X C2X 119(2)
C1X N1X C2X 120(2)
O1Z C3Z N1Z 125(3)
C3Z N1Z C1Z 115(3)
C3Z N1Z C2Z 125(3)
C2Z N1Z C1Z 119(3)

loop_
_geom_bond_atom_site_label_1
_geom_bond_atom_site_label_2
_geom_bond_distance
Cu4 Cl1 2.583(3)
Cu4 O14 1.935(6)
Cu4 O13 1.973(6)
Cu4 O16 1.962(6)
Cu4 O15 1.941(6)
Cu1 Cl1 2.564(2)
Cu1 O1 1.983(6)
Cu1 O4 1.981(6)
Cu1 O2 1.953(6)
Cu1 O3 1.949(6)
Cu3 Cl1 2.569(2)
Cu3 O9 1.947(6)
Cu3 O10 1.938(6)
Cu3 O11 1.938(6)
Cu3 O12 1.953(6)
Cu2 Cl1 2.547(3)
Cu2 O6 1.953(6)
Cu2 O7 1.946(6)
Cu2 O5 1.984(6)
Cu2 O8 1.973(6)
Cl3 O28 1.423(8)
Cl3 O25 1.458(10)
Cl3 O26 1.436(9)
Cl3 O27 1.438(9)
O1 C1 1.257(11)
O9 C40 1.246(10)
O10 C32 1.264(11)
O6 C40 1.244(10)
O4 C72 1.235(10)
O2 C9 1.255(11)
O11 C80 1.227(10)
O7 C72 1.251(11)
O3 C41 1.256(12)
O12 C49 1.242(11)
O14 C1 1.262(11)
O13 C32 1.252(11)
O16 C41 1.219(11)
O15 C49 1.250(11)
O5 C9 1.239(11)
O8 C80 1.266(10)
N1 C17 1.531(10)
N1 C8 1.525(11)
N1 C16 1.520(12)
C18 C19 1.395(13)
C18 C17 1.509(11)
C18 C23 1.377(12)
C62 C61 1.358(13)
C62 C63 1.425(13)
N2 C33 1.509(11)
N2 C24 1.523(9)
N2 C25 1.530(12)
C80 C79 1.495(11)
C60 C61 1.395(12)
C60 C59 1.410(14)
C78 C79 1.411(13)
C78 C77 1.386(12)
C49 C50 1.491(11)
N4 C65 1.511(11)
N4 C73 1.527(11)
N4 C64 1.532(11)
C19 C20 1.391(11)
C34 C39 1.421(12)
C34 C33 1.497(14)
C34 C35 1.389(13)
C21 C22 1.390(13)
C21 C20 1.382(12)
C21 C24 1.521(10)
O17 C84 1.223(12)
C79 C74 1.412(12)
C74 C75 1.387(11)
C74 C73 1.506(13)
C32 C31 1.501(12)
C22 C23 1.400(12)
C40 C39 1.504(10)
C1 C2 1.502(11)
C72 C71 1.528(11)
C39 C38 1.404(13)
C37 C38 1.378(13)
C37 C36 1.386(16)
C61 C64 1.534(13)
C7 C8 1.511(14)
C7 C2 1.423(12)
C7 C6 1.387(12)
N5 C57 1.535(11)
N5 C48 1.510(12)
N5 C56 1.522(14)
C41 C42 1.516(12)
C65 C66 1.520(13)
C63 C58 1.396(13)
C9 C10 1.514(11)
C75 C76 1.378(14)
C16 C15 1.491(14)
C47 C42 1.419(14)
C47 C46 1.403(13)
C47 C48 1.515(15)
C2 C3 1.385(14)
C11 C10 1.393(14)
C11 C12 1.384(14)
C3 C4 1.366(13)
C15 C10 1.416(12)
C15 C14 1.404(13)
C6 C5 1.404(15)
C66 C67 1.409(13)
C66 C71 1.398(13)
C70 C71 1.385(13)
C70 C69 1.392(13)
C84 N8 1.302(14)
C45 C46 1.360(18)
C45 C44 1.386(19)
C77 C76 1.384(14)
C42 C43 1.384(15)
C57 C58 1.498(14)
C58 C59 1.388(15)
C44 C43 1.382(14)
C36 C35 1.393(17)
C50 C55 1.398(14)
C50 C51 1.402(14)
C55 C56 1.520(15)
C55 C54 1.385(14)
C67 C68 1.376(14)
C31 C26 1.411(14)
C31 C30 1.373(14)
C12 C13 1.394(16)
C26 C25 1.531(14)
C26 C27 1.388(14)
C5 C4 1.362(15)
C68 C69 1.361(15)
C14 C13 1.374(16)
C30 C29 1.377(15)
N8 C86 1.463(14)
N8 C85 1.468(17)
C29 C28 1.379(18)
C51 C52 1.377(14)
C54 C53 1.381(18)
C27 C28 1.378(18)
C53 C52 1.387(19)
Cl2 O22 1.429(7)
Cl2 O23 1.424(9)
Cl2 O21 1.436(9)
Cl2 O24 1.391(10)
O29B Cl4 1.439(12)
O30B Cl4 1.397(12)
Cl4 O32B 1.394(11)
Cl4 O31B 1.455(12)
Cl4 O32A 1.487(16)
Cl4 O31A 1.379(15)
Cl4 O30A 1.421(16)
Cl4 O29A 1.412(16)
O19 C81 1.214(12)
N7 C81 1.314(14)
N7 C82 1.460(16)
N7 C83 1.443(19)
N1B C3B 1.340(18)
N1B C1B 1.43(2)
N1B C2B 1.449(19)
O1B C3B 1.20(2)
C3A O1A 1.20(2)
C3A N1A 1.37(2)
C2A N1A 1.43(2)
N1A C1A 1.44(2)
N1E C3E 1.35(2)
N1E C2E 1.45(2)
N1E C1E 1.46(2)
O1E C3E 1.208(17)
C3F O1F 1.25(2)
C3F N1F 1.38(2)
N1F C1F 1.46(2)
N1F C2F 1.44(2)
O1X C3X 1.20(2)
C3X N1X 1.33(2)
C1Z N1Z 1.45(2)
N1X C1X 1.45(2)
N1X C2X 1.46(2)
C3Z O1Z 1.23(2)
C3Z N1Z 1.37(2)
C2Z N1Z 1.43(2)

loop_
_geom_hbond_atom_site_label_D
_geom_hbond_atom_site_label_H
_geom_hbond_atom_site_label_A
_geom_hbond_distance_DH
_geom_hbond_distance_HA
_geom_hbond_distance_DA
_geom_hbond_angle_DHA
N1 H1 O1 1.00 2.12 2.823(9) 125.7
N1 H1 O2 1.00 2.05 2.780(9) 127.6
N2 H2 O9 1.00 2.08 2.798(9) 127.1
N2 H2 O10 1.00 2.05 2.781(9) 128.3
N4 H4 O7 1.00 2.08 2.800(9) 127.4
N4 H4 O8 1.00 2.13 2.824(9) 125.1
N5 H5 O16 1.00 2.07 2.796(10) 127.5
N5 H5 O15 1.00 2.06 2.787(10) 127.8

loop_
_geom_torsion_atom_site_label_1
_geom_torsion_atom_site_label_2
_geom_torsion_atom_site_label_3
_geom_torsion_atom_site_label_4
_geom_torsion
Cu4 O14 C1 O1 -23.7(14)
Cu4 O14 C1 C2 157.1(6)
Cu4 O13 C32 O10 20.9(14)
Cu4 O13 C32 C31 -159.4(6)
Cu4 O16 C41 O3 -14.3(16)
Cu4 O16 C41 C42 165.7(6)
Cu4 O15 C49 O12 14.8(16)
Cu4 O15 C49 C50 -166.1(7)
Cu1 O1 C1 O14 -2.2(15)
Cu1 O1 C1 C2 177.0(6)
Cu1 O4 C72 O7 21.0(16)
Cu1 O4 C72 C71 -158.7(7)
Cu1 O2 C9 O5 19.0(14)
Cu1 O2 C9 C10 -161.8(6)
Cu1 O3 C41 O16 -17.4(15)
Cu1 O3 C41 C42 162.6(6)
Cu3 O9 C40 O6 -11.7(13)
Cu3 O9 C40 C39 168.8(5)
Cu3 O10 C32 O13 17.5(14)
Cu3 O10 C32 C31 -162.2(6)
Cu3 O11 C80 O8 -22.6(15)
Cu3 O11 C80 C79 157.3(6)
Cu3 O12 C49 O15 27.3(15)
Cu3 O12 C49 C50 -151.8(7)
Cu2 O6 C40 O9 -16.1(13)
Cu2 O6 C40 C39 163.4(5)
Cu2 O7 C72 O4 17.7(16)
Cu2 O7 C72 C71 -162.5(6)
Cu2 O5 C9 O2 20.6(14)
Cu2 O5 C9 C10 -158.6(6)
Cu2 O8 C80 O11 -1.8(15)
Cu2 O8 C80 C79 178.4(6)
O1 C1 C2 C7 -0.6(12)
O1 C1 C2 C3 174.6(8)
O9 C40 C39 C34 -5.7(11)
O9 C40 C39 C38 173.7(7)
O10 C32 C31 C26 8.1(12)
O10 C32 C31 C30 -171.7(8)
O6 C40 C39 C34 174.7(7)
O6 C40 C39 C38 -5.9(10)
O4 C72 C71 C66 -173.0(9)
O4 C72 C71 C70 8.8(13)
O2 C9 C10 C11 -176.3(8)
O2 C9 C10 C15 4.3(12)
O11 C80 C79 C78 -4.9(12)
O11 C80 C79 C74 178.1(8)
O7 C72 C71 C66 7.2(14)
O7 C72 C71 C70 -171.0(9)
O3 C41 C42 C47 171.8(8)
O3 C41 C42 C43 -7.7(12)
O12 C49 C50 C55 -168.5(10)
O12 C49 C50 C51 13.2(14)
O14 C1 C2 C7 178.8(8)
O14 C1 C2 C3 -6.0(12)
O13 C32 C31 C26 -171.6(8)
O13 C32 C31 C30 8.5(12)
O16 C41 C42 C47 -8.2(12)
O16 C41 C42 C43 172.3(8)
O15 C49 C50 C55 12.3(15)
O15 C49 C50 C51 -166.1(10)
O5 C9 C10 C11 3.0(12)
O5 C9 C10 C15 -176.4(8)
O8 C80 C79 C78 175.0(8)
O8 C80 C79 C74 -2.0(13)
N1 C16 C15 C10 -72.8(11)
N1 C16 C15 C14 110.3(9)
C18 C19 C20 C21 0.6(12)
C62 C61 C64 N4 89.0(9)
C62 C63 C58 C57 -179.1(7)
C62 C63 C58 C59 -1.3(12)
C80 C79 C74 C75 177.1(8)
C80 C79 C74 C73 -3.6(14)
C60 C61 C64 N4 -94.3(9)
C78 C79 C74 C75 0.2(13)
C78 C79 C74 C73 179.5(8)
C78 C77 C76 C75 0.1(15)
C49 C50 C55 C56 -0.8(17)
C49 C50 C55 C54 179.1(11)
C49 C50 C51 C52 178.7(11)
N4 C65 C66 C67 108.9(10)
N4 C65 C66 C71 -72.8(12)
C19 C18 C17 N1 89.0(9)
C19 C18 C23 C22 -0.2(12)
C34 C39 C38 C37 -0.3(12)
C17 N1 C8 C7 53.7(9)
C17 N1 C16 C15 -51.4(10)
C17 C18 C19 C20 176.5(7)
C17 C18 C23 C22 -176.0(7)
C21 C22 C23 C18 -1.4(12)
O17 C84 N8 C86 176.2(11)
O17 C84 N8 C85 -7(2)
C79 C78 C77 C76 -0.5(15)
C79 C74 C75 C76 -0.7(14)
C79 C74 C73 N4 74.7(10)
C74 C75 C76 C77 0.5(15)
C32 C31 C26 C25 0.9(14)
C32 C31 C26 C27 177.5(8)
C32 C31 C30 C29 -177.5(9)
C22 C21 C20 C19 -2.2(12)
C22 C21 C24 N2 91.6(9)
C40 C39 C38 C37 -179.7(8)
C1 C2 C3 C4 -177.3(9)
C39 C34 C33 N2 72.8(10)
C39 C34 C35 C36 -0.5(13)
C37 C36 C35 C34 -2.9(14)
C61 C62 C63 C58 0.1(12)
C61 C60 C59 C58 0.0(12)
C20 C21 C22 C23 2.6(12)
C20 C21 C24 N2 -91.6(9)
C38 C37 C36 C35 4.8(14)
C7 C2 C3 C4 -1.9(14)
C7 C6 C5 C4 -1.3(15)
N5 C57 C58 C63 -89.5(10)
N5 C57 C58 C59 92.8(10)
C41 C42 C43 C44 178.7(8)
C33 N2 C24 C21 -117.0(8)
C33 N2 C25 C26 -179.8(7)
C33 C34 C39 C40 0.1(12)
C33 C34 C39 C38 -179.4(8)
C33 C34 C35 C36 -179.1(8)
C24 N2 C33 C34 51.1(9)
C24 N2 C25 C26 -52.2(9)
C24 C21 C22 C23 179.5(7)
C24 C21 C20 C19 -179.0(7)
C65 N4 C73 C74 -178.3(7)
C65 N4 C64 C61 120.5(8)
C65 C66 C67 C68 -179.3(10)
C65 C66 C71 C72 0.2(15)
C65 C66 C71 C70 178.3(9)
C8 N1 C17 C18 -116.0(8)
C8 N1 C16 C15 -177.4(7)
C8 C7 C2 C1 -5.1(13)
C8 C7 C2 C3 179.7(8)
C8 C7 C6 C5 -178.3(9)
C63 C62 C61 C60 1.2(13)
C63 C62 C61 C64 177.9(7)
C63 C58 C59 C60 1.3(12)
C75 C74 C73 N4 -106.0(9)
C16 N1 C17 C18 120.6(8)
C16 N1 C8 C7 -179.9(7)
C16 C15 C10 C9 2.4(14)
C16 C15 C10 C11 -176.9(9)
C16 C15 C14 C13 176.7(9)
C47 C42 C43 C44 -0.8(14)
C2 C7 C8 N1 76.0(10)
C2 C7 C6 C5 -0.7(13)
C2 C3 C4 C5 -0.1(16)
C11 C12 C13 C14 0.1(17)
C73 N4 C65 C66 -176.5(7)
C73 N4 C64 C61 -116.7(8)
C73 C74 C75 C76 -180.0(9)
C15 C14 C13 C12 0.4(16)
C6 C7 C8 N1 -106.5(9)
C6 C7 C2 C1 177.4(8)
C6 C7 C2 C3 2.3(12)
C6 C5 C4 C3 1.8(17)
C66 C67 C68 C69 -0.6(18)
C10 C11 C12 C13 -0.7(17)
C10 C15 C14 C13 -0.4(14)
C64 N4 C65 C66 -51.8(10)
C64 N4 C73 C74 56.0(9)
C45 C44 C43 C42 -1.3(15)
C77 C78 C79 C80 -176.8(9)
C77 C78 C79 C74 0.4(14)
C42 C47 C46 C45 -1.2(14)
C42 C47 C48 N5 69.5(11)
C57 N5 C48 C47 52.3(11)
C57 N5 C56 C55 -54.9(10)
C57 C58 C59 C60 179.0(8)
C46 C47 C42 C41 -177.5(8)
C46 C47 C42 C43 2.1(12)
C46 C47 C48 N5 -109.4(9)
C46 C45 C44 C43 2.2(16)
C44 C45 C46 C47 -0.9(16)
C36 C37 C38 C39 -3.3(14)
C23 C18 C19 C20 0.6(12)
C23 C18 C17 N1 -95.2(9)
C59 C60 C61 C62 -1.3(12)
C59 C60 C61 C64 -177.9(7)
C50 C55 C56 N5 -72.4(13)
C50 C55 C54 C53 2(2)
C50 C51 C52 C53 2(2)
C35 C34 C39 C40 -178.4(7)
C35 C34 C39 C38 2.1(11)
C35 C34 C33 N2 -108.6(9)
C55 C50 C51 C52 0.3(18)
C55 C54 C53 C52 1(2)
C67 C66 C71 C72 178.4(9)
C67 C66 C71 C70 -3.4(14)
C67 C68 C69 C70 0.0(17)
C31 C26 C25 N2 -72.6(11)
C31 C26 C27 C28 0.1(16)
C31 C30 C29 C28 0.1(18)
C12 C11 C10 C9 -178.7(9)
C12 C11 C10 C15 0.7(15)
C26 C31 C30 C29 2.6(15)
C26 C27 C28 C29 2.6(19)
C25 N2 C33 C34 179.1(7)
C25 N2 C24 C21 117.8(8)
C25 C26 C27 C28 177.0(10)
C48 N5 C57 C58 -120.2(9)
C48 N5 C56 C55 179.8(7)
C48 C47 C42 C41 3.6(13)
C48 C47 C42 C43 -176.9(8)
C48 C47 C46 C45 177.8(9)
C56 N5 C57 C58 116.7(9)
C56 N5 C48 C47 177.3(7)
C56 C55 C54 C53 -177.9(13)
C71 C66 C67 C68 2.3(16)
C71 C70 C69 C68 -1.2(17)
C14 C15 C10 C9 179.2(8)
C14 C15 C10 C11 -0.1(13)
C30 C31 C26 C25 -179.2(9)
C30 C31 C26 C27 -2.6(13)
C30 C29 C28 C27 -2.6(19)
C69 C70 C71 C72 -178.7(9)
C69 C70 C71 C66 3.0(16)
C51 C50 C55 C56 177.5(11)
C51 C50 C55 C54 -2.6(17)
C54 C55 C56 N5 107.6(12)
C54 C53 C52 C51 -3(2)
C27 C26 C25 N2 110.8(9)
C82 N7 C81 O19 177.5(13)
C83 N7 C81 O19 0(2)
C1B N1B C3B O1B 4(5)
C2B N1B C3B O1B 176(3)
O1A C3A N1A C2A -23(10)
O1A C3A N1A C1A 167(6)
C2E N1E C3E O1E 175(4)
O1F C3F N1F C1F 168(5)
O1F C3F N1F C2F 12(6)
C1E N1E C3E O1E 3(4)
O1X C3X N1X C1X -10(6)
O1X C3X N1X C2X -179(3)
O1Z C3Z N1Z C1Z -2(7)
O1Z C3Z N1Z C2Z -175(5)

loop_
_diffrn_oxdiff_twin_id
_diffrn_oxdiff_twin_ratio
_diffrn_oxdiff_twin_reflns_isolated
_diffrn_oxdiff_twin_reflns_overlapped
1 0.5746 20244 12762
2 0.4254 20255 12762
